data_4312287
loop_
_publ_author_name
'Sanjay K. Singh'
'Manoj Trivedi'
'M. Chandra'
'Abhaya N. Sahay'
'Daya Shankar Pandey'

_publ_section_title
;
 Luminescent Piano-Stool Complexes Incorporating
 1-(4-Cyanophenyl)imidazole: Synthesis, Spectral, and Structural Studies
;
_journal_name_full 'Inorganic Chemistry'
_journal_page_first 8600
_journal_page_last 8608
_journal_paper_doi 10.1021/ic049256m
_journal_volume 43
_journal_year 2004
_chemical_formula_moiety 'C22 H25 Cl2 N3 Ru'
_chemical_formula_sum 'C22 H25 Cl2 N3 Ru'
_chemical_formula_weight 503.42
_chemical_name_systematic
; 
 ? 
;
_space_group_IT_number 14
_symmetry_cell_setting monoclinic
_symmetry_space_group_name_Hall '-P 2ybc'
_symmetry_space_group_name_H-M 'P 1 21/c 1'
_atom_sites_solution_hydrogens geom
_atom_sites_solution_primary direct
_atom_sites_solution_secondary difmap
_audit_creation_method SHELXL-97
_cell_angle_alpha 90.000(10)
_cell_angle_beta 104.162(9)
_cell_angle_gamma 90.000(8)
_cell_formula_units_Z 4
_cell_length_a 12.2560(11)
_cell_length_b 12.8320(13)
_cell_length_c 14.361(2)
_cell_measurement_temperature 293(2)
_cell_volume 2189.9(4)
_computing_cell_refinement 'Argus (Nonius, MACH3 software)'
_computing_data_collection 'Argus (Nonius, MACH3 software)'
_computing_data_reduction 'Maxus (Nonius software)'
_computing_molecular_graphics 'ORTEP-32 (Faruggia, 1997)'
_computing_publication_material 'SHELXL-97 (Sheldrick, 1997)'
_computing_structure_refinement 'SHELXL-97 (Sheldrick, 1997)'
_computing_structure_solution 'SHELXS-97 (Sheldrick, 1990)'
_diffrn_ambient_temperature 293(2)
_diffrn_measured_fraction_theta_full 0.900
_diffrn_measured_fraction_theta_max 0.900
_diffrn_measurement_device_type 'Enraf-Nonius CAD-4'
_diffrn_measurement_method \w/2\q
_diffrn_radiation_monochromator graphite
_diffrn_radiation_source 'fine-focus sealed tube'
_diffrn_radiation_type MoK\a
_diffrn_radiation_wavelength 0.70930
_diffrn_reflns_av_R_equivalents 0.0000
_diffrn_reflns_av_sigmaI/netI 0.0164
_diffrn_reflns_limit_h_max 14
_diffrn_reflns_limit_h_min 0
_diffrn_reflns_limit_k_max 15
_diffrn_reflns_limit_k_min 0
_diffrn_reflns_limit_l_max 16
_diffrn_reflns_limit_l_min -17
_diffrn_reflns_number 3626
_diffrn_reflns_theta_full 24.92
_diffrn_reflns_theta_max 24.92
_diffrn_reflns_theta_min 1.71
_diffrn_standards_decay_% 3
_exptl_absorpt_coefficient_mu 0.972
_exptl_absorpt_correction_type psi-scan
_exptl_crystal_colour orange
_exptl_crystal_density_diffrn 1.527
_exptl_crystal_density_method 'not measured'
_exptl_crystal_description plate
_exptl_crystal_F_000 1024
_exptl_crystal_size_max 0.40
_exptl_crystal_size_mid 0.32
_exptl_crystal_size_min 0.22
_refine_diff_density_max 0.395
_refine_diff_density_min -0.631
_refine_diff_density_rms 0.065
_refine_ls_extinction_method none
_refine_ls_goodness_of_fit_ref 1.120
_refine_ls_hydrogen_treatment mixed
_refine_ls_matrix_type full
_refine_ls_number_parameters 259
_refine_ls_number_reflns 3626
_refine_ls_number_restraints 0
_refine_ls_restrained_S_all 1.120
_refine_ls_R_factor_all 0.0293
_refine_ls_R_factor_gt 0.0262
_refine_ls_shift/su_max 0.000
_refine_ls_shift/su_mean 0.000
_refine_ls_structure_factor_coef Fsqd
_refine_ls_weighting_details 'w=1/[\s^2^(Fo^2^)+(0.0412P)^2^+1.0678P] where P=(Fo^2^+2Fc^2^)/3'
_refine_ls_weighting_scheme calc
_refine_ls_wR_factor_gt 0.0695
_refine_ls_wR_factor_ref 0.0723
_reflns_number_gt 3382
_reflns_number_total 3626
_reflns_threshold_expression >2sigma(I)
_cod_data_source_file ic049256msi20040608_091714.cif
_cod_data_source_block complex3
_cod_depositor_comments
;
The following automatic conversions were performed:
'_symmetry_cell_setting' value 'Monoclinic' changed to 'monoclinic'
according to '/home/saulius/struct/CIF-dictionaries/cif_core.dic'
dictionary named 'cif_core.dic' version 2.4.1 from 2010-06-29.

Automatic conversion script
Id: cif_fix_enum 1527 2010-12-29 10:47:43Z saulius 

The following automatic conversions were performed:

'_refine_ls_weighting_scheme' value 'calc
w=1/[\s^2^(Fo^2^)+(0.0412P)^2^+1.0678P] where P=(Fo^2^+2Fc^2^)/3' was
changed to 'calc'. New tag '_refine_ls_weighting_details' was
created. The value of the new tag was set to
'w=1/[\s^2^(Fo^2^)+(0.0412P)^2^+1.0678P] where P=(Fo^2^+2Fc^2^)/3'.

Automatic conversion script
Id: cif_fix_values 3143 2015-03-26 13:38:13Z robertas 
;
_cod_database_code 4312287

loop_
_symmetry_equiv_pos_as_xyz
'x, y, z'
'-x, y+1/2, -z+1/2'
'-x, -y, -z'
'x, -y-1/2, z-1/2'

loop_
_atom_site_label
_atom_site_type_symbol
_atom_site_fract_x
_atom_site_fract_y
_atom_site_fract_z
_atom_site_U_iso_or_equiv
_atom_site_adp_type
_atom_site_occupancy
_atom_site_calc_flag
_atom_site_refinement_flags
_atom_site_disorder_assembly
_atom_site_disorder_group
Ru Ru 0.785800(15) 0.584880(15) 0.101230(14) 0.03123(9) Uani 1 d . . .
Cl1 Cl 0.82089(6) 0.60544(6) 0.27339(5) 0.04602(17) Uani 1 d . . .
Cl2 Cl 0.95192(6) 0.47561(6) 0.12865(5) 0.04777(18) Uani 1 d . . .
N1 N 0.89955(18) 0.71059(17) 0.10508(16) 0.0388(5) Uani 1 d . . .
N2 N 1.02531(19) 0.81326(17) 0.06701(17) 0.0418(5) Uani 1 d . . .
N3 N 1.4222(3) 0.9901(3) -0.1467(3) 0.0849(10) Uani 1 d . . .
C1 C 0.7496(3) 0.6312(3) -0.1372(2) 0.0570(8) Uani 1 d . . .
H1A H 0.8188 0.5953 -0.1357 0.085 Uiso 1 calc R . .
H1B H 0.7630 0.7050 -0.1336 0.085 Uiso 1 calc R . .
H1C H 0.6954 0.6150 -0.1959 0.085 Uiso 1 calc R . .
C2 C 0.7657(3) 0.4138(3) -0.0805(3) 0.0588(8) Uani 1 d . . .
H2A H 0.7147 0.3982 -0.1411 0.088 Uiso 1 calc R . .
H2B H 0.7838 0.3509 -0.0438 0.088 Uiso 1 calc R . .
H2C H 0.8333 0.4438 -0.0914 0.088 Uiso 1 calc R . .
C3 C 0.6804(3) 0.3430(3) 0.0844(3) 0.0679(10) Uani 1 d . . .
H3A H 0.6535 0.3342 0.1413 0.102 Uiso 1 calc R . .
H3B H 0.7584 0.3238 0.0977 0.102 Uiso 1 calc R . .
H3C H 0.6377 0.2994 0.0342 0.102 Uiso 1 calc R . .
C4 C 0.5704(3) 0.4936(4) 0.1861(2) 0.0696(11) Uani 1 d . . .
H4A H 0.5726 0.4189 0.1898 0.104 Uiso 1 calc R . .
H4B H 0.4941 0.5170 0.1767 0.104 Uiso 1 calc R . .
H4C H 0.6154 0.5224 0.2447 0.104 Uiso 1 calc R . .
C5 C 0.5628(3) 0.7151(3) 0.1356(3) 0.0726(11) Uani 1 d . . .
H5A H 0.5815 0.7846 0.1204 0.109 Uiso 1 calc R . .
H5B H 0.5933 0.7021 0.2028 0.109 Uiso 1 calc R . .
H5C H 0.4824 0.7075 0.1207 0.109 Uiso 1 calc R . .
C6 C 0.6529(3) 0.7859(3) -0.0278(3) 0.0712(10) Uani 1 d . . .
H6A H 0.6044 0.7950 -0.0908 0.107 Uiso 1 calc R . .
H6B H 0.7275 0.8087 -0.0278 0.107 Uiso 1 calc R . .
H6C H 0.6250 0.8264 0.0176 0.107 Uiso 1 calc R . .
C7 C 0.7052(2) 0.5973(2) -0.05318(19) 0.0390(6) Uani 1 d . . .
C8 C 0.7109(2) 0.4906(2) -0.02574(19) 0.0397(6) Uani 1 d . . .
C9 C 0.6672(2) 0.4560(2) 0.0528(2) 0.0412(6) Uani 1 d . . .
C10 C 0.6163(2) 0.5290(3) 0.1027(2) 0.0448(7) Uani 1 d . . .
C11 C 0.6117(2) 0.6379(2) 0.0772(2) 0.0453(7) Uani 1 d . . .
C12 C 0.6558(2) 0.6715(2) -0.0001(2) 0.0421(6) Uani 1 d . . .
C13 C 0.9654(2) 0.7239(2) 0.0459(2) 0.0401(6) Uani 1 d . . .
H13 H 0.9701 0.6784 -0.0034 0.048 Uiso 1 calc R . .
C14 C 0.9179(3) 0.7947(2) 0.1669(2) 0.0512(7) Uani 1 d . . .
H14 H 0.8821 0.8060 0.2162 0.061 Uiso 1 calc R . .
C15 C 0.9959(3) 0.8579(2) 0.1448(2) 0.0534(8) Uani 1 d . . .
H15 H 1.0242 0.9193 0.1758 0.064 Uiso 1 calc R . .
C16 C 1.1066(2) 0.8528(2) 0.0197(2) 0.0407(6) Uani 1 d . . .
C17 C 1.0861(2) 0.8492(3) -0.0792(2) 0.0515(7) Uani 1 d . . .
H17 H 1.0191 0.8212 -0.1156 0.062 Uiso 1 calc R . .
C18 C 1.1658(3) 0.8873(3) -0.1236(2) 0.0544(8) Uani 1 d . . .
H18 H 1.1523 0.8863 -0.1902 0.065 Uiso 1 calc R . .
C19 C 1.2665(3) 0.9273(2) -0.0683(2) 0.0471(7) Uani 1 d . . .
C20 C 1.2862(3) 0.9311(2) 0.0303(2) 0.0528(8) Uani 1 d . . .
H20 H 1.3532 0.9587 0.0668 0.063 Uiso 1 calc R . .
C21 C 1.2060(3) 0.8938(2) 0.0749(2) 0.0520(8) Uani 1 d . . .
H21 H 1.2187 0.8962 0.1414 0.062 Uiso 1 calc R . .
C22 C 1.3530(3) 0.9623(3) -0.1137(3) 0.0592(8) Uani 1 d . . .

loop_
_atom_site_aniso_label
_atom_site_aniso_U_11
_atom_site_aniso_U_22
_atom_site_aniso_U_33
_atom_site_aniso_U_23
_atom_site_aniso_U_13
_atom_site_aniso_U_12
Ru 0.02760(12) 0.03365(13) 0.03191(13) 0.00106(8) 0.00627(8) -0.00180(8)
Cl1 0.0456(4) 0.0574(4) 0.0338(3) -0.0014(3) 0.0074(3) -0.0071(3)
Cl2 0.0374(3) 0.0529(4) 0.0524(4) 0.0058(3) 0.0098(3) 0.0092(3)
N1 0.0370(11) 0.0383(12) 0.0430(12) -0.0009(10) 0.0133(10) -0.0054(9)
N2 0.0424(12) 0.0374(12) 0.0496(13) -0.0038(10) 0.0187(11) -0.0085(10)
N3 0.077(2) 0.103(3) 0.088(2) 0.007(2) 0.046(2) -0.013(2)
C1 0.0598(19) 0.069(2) 0.0410(16) 0.0117(15) 0.0094(14) -0.0033(17)
C2 0.059(2) 0.055(2) 0.062(2) -0.0156(16) 0.0149(16) 0.0022(15)
C3 0.071(2) 0.0487(19) 0.079(2) 0.0153(17) 0.0075(19) -0.0155(17)
C4 0.0468(18) 0.112(3) 0.0528(19) 0.006(2) 0.0182(15) -0.0208(19)
C5 0.056(2) 0.093(3) 0.069(2) -0.023(2) 0.0162(17) 0.0198(19)
C6 0.082(3) 0.0466(19) 0.079(3) 0.0091(17) 0.008(2) 0.0131(18)
C7 0.0351(14) 0.0455(15) 0.0327(14) 0.0044(11) 0.0013(11) -0.0030(11)
C8 0.0356(14) 0.0395(14) 0.0406(14) -0.0058(12) 0.0027(11) -0.0031(11)
C9 0.0345(14) 0.0397(14) 0.0459(15) 0.0026(12) 0.0029(12) -0.0076(12)
C10 0.0280(13) 0.0647(19) 0.0399(14) -0.0011(13) 0.0046(11) -0.0107(13)
C11 0.0311(13) 0.0568(18) 0.0442(15) -0.0081(14) 0.0017(11) 0.0065(12)
C12 0.0383(14) 0.0405(15) 0.0424(15) 0.0016(12) -0.0002(12) 0.0048(12)
C13 0.0371(13) 0.0403(15) 0.0439(15) -0.0049(12) 0.0120(11) -0.0058(11)
C14 0.0601(19) 0.0452(16) 0.0564(18) -0.0133(14) 0.0298(15) -0.0112(14)
C15 0.0630(19) 0.0423(17) 0.0618(19) -0.0152(14) 0.0283(16) -0.0151(14)
C16 0.0397(14) 0.0366(14) 0.0479(16) 0.0006(12) 0.0143(12) -0.0030(11)
C17 0.0403(15) 0.0601(19) 0.0505(18) 0.0089(15) 0.0041(13) -0.0043(14)
C18 0.0522(18) 0.066(2) 0.0458(17) 0.0131(15) 0.0135(14) 0.0014(16)
C19 0.0469(17) 0.0395(16) 0.0594(18) 0.0073(13) 0.0215(14) -0.0008(12)
C20 0.0505(18) 0.0517(18) 0.0583(19) -0.0109(14) 0.0172(15) -0.0200(14)
C21 0.0564(19) 0.0544(18) 0.0475(17) -0.0067(14) 0.0173(14) -0.0195(15)
C22 0.060(2) 0.058(2) 0.064(2) 0.0081(17) 0.0252(17) -0.0074(16)

loop_
_atom_type_symbol
_atom_type_description
_atom_type_scat_dispersion_real
_atom_type_scat_dispersion_imag
_atom_type_scat_source
C C 0.0033 0.0016 'International Tables Vol C Tables 4.2.6.8 and 6.1.1.4'
H H 0.0000 0.0000 'International Tables Vol C Tables 4.2.6.8 and 6.1.1.4'
N N 0.0061 0.0033 'International Tables Vol C Tables 4.2.6.8 and 6.1.1.4'
Cl Cl 0.1484 0.1585 'International Tables Vol C Tables 4.2.6.8 and 6.1.1.4'
Ru Ru -1.2594 0.8363 'International Tables Vol C Tables 4.2.6.8 and 6.1.1.4'

loop_
_geom_angle_atom_site_label_1
_geom_angle_atom_site_label_2
_geom_angle_atom_site_label_3
_geom_angle
_geom_angle_site_symmetry_1
_geom_angle_site_symmetry_3
_geom_angle_publ_flag
N1 Ru C12 89.90(10) . . ?
N1 Ru C11 112.16(10) . . ?
C12 Ru C11 37.83(11) . . ?
N1 Ru C8 125.39(9) . . ?
C12 Ru C8 68.75(10) . . ?
C11 Ru C8 81.16(10) . . ?
N1 Ru C9 163.36(10) . . ?
C12 Ru C9 81.58(10) . . ?
C11 Ru C9 68.88(11) . . ?
C8 Ru C9 38.05(10) . . ?
N1 Ru C7 95.81(9) . . ?
C12 Ru C7 38.43(10) . . ?
C11 Ru C7 68.78(10) . . ?
C8 Ru C7 37.75(10) . . ?
C9 Ru C7 68.70(10) . . ?
N1 Ru C10 149.48(11) . . ?
C12 Ru C10 68.61(11) . . ?
C11 Ru C10 38.36(12) . . ?
C8 Ru C10 67.96(10) . . ?
C9 Ru C10 37.49(11) . . ?
C7 Ru C10 80.88(10) . . ?
N1 Ru Cl1 86.51(6) . . ?
C12 Ru Cl1 123.00(8) . . ?
C11 Ru Cl1 92.87(8) . . ?
C8 Ru Cl1 147.52(8) . . ?
C9 Ru Cl1 110.12(8) . . ?
C7 Ru Cl1 161.03(8) . . ?
C10 Ru Cl1 87.58(8) . . ?
N1 Ru Cl2 85.14(6) . . ?
C12 Ru Cl2 148.30(8) . . ?
C11 Ru Cl2 162.71(9) . . ?
C8 Ru Cl2 88.86(7) . . ?
C9 Ru Cl2 94.60(8) . . ?
C7 Ru Cl2 110.96(8) . . ?
C10 Ru Cl2 124.55(9) . . ?
Cl1 Ru Cl2 87.98(3) . . ?
C13 N1 C14 106.5(2) . . ?
C13 N1 Ru 125.66(19) . . ?
C14 N1 Ru 127.81(18) . . ?
C13 N2 C15 107.3(2) . . ?
C13 N2 C16 126.6(2) . . ?
C15 N2 C16 126.0(2) . . ?
C7 C1 H1A 109.5 . . ?
C7 C1 H1B 109.5 . . ?
H1A C1 H1B 109.5 . . ?
C7 C1 H1C 109.5 . . ?
H1A C1 H1C 109.5 . . ?
H1B C1 H1C 109.5 . . ?
C8 C2 H2A 109.5 . . ?
C8 C2 H2B 109.5 . . ?
H2A C2 H2B 109.5 . . ?
C8 C2 H2C 109.5 . . ?
H2A C2 H2C 109.5 . . ?
H2B C2 H2C 109.5 . . ?
C9 C3 H3A 109.5 . . ?
C9 C3 H3B 109.5 . . ?
H3A C3 H3B 109.5 . . ?
C9 C3 H3C 109.5 . . ?
H3A C3 H3C 109.5 . . ?
H3B C3 H3C 109.5 . . ?
C10 C4 H4A 109.5 . . ?
C10 C4 H4B 109.5 . . ?
H4A C4 H4B 109.5 . . ?
C10 C4 H4C 109.5 . . ?
H4A C4 H4C 109.5 . . ?
H4B C4 H4C 109.5 . . ?
C11 C5 H5A 109.5 . . ?
C11 C5 H5B 109.5 . . ?
H5A C5 H5B 109.5 . . ?
C11 C5 H5C 109.5 . . ?
H5A C5 H5C 109.5 . . ?
H5B C5 H5C 109.5 . . ?
C12 C6 H6A 109.5 . . ?
C12 C6 H6B 109.5 . . ?
H6A C6 H6B 109.5 . . ?
C12 C6 H6C 109.5 . . ?
H6A C6 H6C 109.5 . . ?
H6B C6 H6C 109.5 . . ?
C8 C7 C12 119.2(2) . . ?
C8 C7 C1 119.9(3) . . ?
C12 C7 C1 120.9(3) . . ?
C8 C7 Ru 70.83(15) . . ?
C12 C7 Ru 70.03(15) . . ?
C1 C7 Ru 131.9(2) . . ?
C7 C8 C9 121.0(3) . . ?
C7 C8 C2 118.7(3) . . ?
C9 C8 C2 120.4(3) . . ?
C7 C8 Ru 71.43(15) . . ?
C9 C8 Ru 71.21(15) . . ?
C2 C8 Ru 129.9(2) . . ?
C10 C9 C8 119.3(3) . . ?
C10 C9 C3 120.7(3) . . ?
C8 C9 C3 120.0(3) . . ?
C10 C9 Ru 71.37(16) . . ?
C8 C9 Ru 70.74(15) . . ?
C3 C9 Ru 127.6(2) . . ?
C9 C10 C11 120.5(3) . . ?
C9 C10 C4 119.8(3) . . ?
C11 C10 C4 119.6(3) . . ?
C9 C10 Ru 71.14(15) . . ?
C11 C10 Ru 70.17(15) . . ?
C4 C10 Ru 129.8(2) . . ?
C12 C11 C10 119.7(3) . . ?
C12 C11 C5 120.9(3) . . ?
C10 C11 C5 119.3(3) . . ?
C12 C11 Ru 70.93(15) . . ?
C10 C11 Ru 71.48(15) . . ?
C5 C11 Ru 128.3(2) . . ?
C11 C12 C7 120.2(3) . . ?
C11 C12 C6 120.7(3) . . ?
C7 C12 C6 119.0(3) . . ?
C11 C12 Ru 71.24(15) . . ?
C7 C12 Ru 71.54(15) . . ?
C6 C12 Ru 129.3(2) . . ?
N1 C13 N2 110.4(2) . . ?
N1 C13 H13 124.8 . . ?
N2 C13 H13 124.8 . . ?
C15 C14 N1 109.4(3) . . ?
C15 C14 H14 125.3 . . ?
N1 C14 H14 125.3 . . ?
C14 C15 N2 106.4(3) . . ?
C14 C15 H15 126.8 . . ?
N2 C15 H15 126.8 . . ?
C17 C16 C21 121.0(3) . . ?
C17 C16 N2 120.3(2) . . ?
C21 C16 N2 118.7(3) . . ?
C16 C17 C18 119.5(3) . . ?
C16 C17 H17 120.3 . . ?
C18 C17 H17 120.3 . . ?
C17 C18 C19 119.7(3) . . ?
C17 C18 H18 120.1 . . ?
C19 C18 H18 120.1 . . ?
C20 C19 C18 120.5(3) . . ?
C20 C19 C22 119.3(3) . . ?
C18 C19 C22 120.2(3) . . ?
C19 C20 C21 119.9(3) . . ?
C19 C20 H20 120.1 . . ?
C21 C20 H20 120.1 . . ?
C20 C21 C16 119.5(3) . . ?
C20 C21 H21 120.3 . . ?
C16 C21 H21 120.3 . . ?
N3 C22 C19 178.1(4) . . ?

loop_
_geom_bond_atom_site_label_1
_geom_bond_atom_site_label_2
_geom_bond_distance
_geom_bond_site_symmetry_2
_geom_bond_publ_flag
Ru N1 2.124(2) . ?
Ru C12 2.181(3) . ?
Ru C11 2.185(3) . ?
Ru C8 2.194(3) . ?
Ru C9 2.200(3) . ?
Ru C7 2.202(3) . ?
Ru C10 2.203(3) . ?
Ru Cl1 2.4181(8) . ?
Ru Cl2 2.4236(7) . ?
N1 C13 1.319(3) . ?
N1 C14 1.381(4) . ?
N2 C13 1.355(3) . ?
N2 C15 1.380(4) . ?
N2 C16 1.429(3) . ?
N3 C22 1.126(4) . ?
C1 C7 1.504(4) . ?
C1 H1A 0.9600 . ?
C1 H1B 0.9600 . ?
C1 H1C 0.9600 . ?
C2 C8 1.517(4) . ?
C2 H2A 0.9600 . ?
C2 H2B 0.9600 . ?
C2 H2C 0.9600 . ?
C3 C9 1.517(4) . ?
C3 H3A 0.9600 . ?
C3 H3B 0.9600 . ?
C3 H3C 0.9600 . ?
C4 C10 1.512(4) . ?
C4 H4A 0.9600 . ?
C4 H4B 0.9600 . ?
C4 H4C 0.9600 . ?
C5 C11 1.513(4) . ?
C5 H5A 0.9600 . ?
C5 H5B 0.9600 . ?
C5 H5C 0.9600 . ?
C6 C12 1.520(4) . ?
C6 H6A 0.9600 . ?
C6 H6B 0.9600 . ?
C6 H6C 0.9600 . ?
C7 C8 1.422(4) . ?
C7 C12 1.442(4) . ?
C8 C9 1.432(4) . ?
C9 C10 1.415(4) . ?
C10 C11 1.442(5) . ?
C11 C12 1.415(4) . ?
C13 H13 0.9300 . ?
C14 C15 1.349(4) . ?
C14 H14 0.9300 . ?
C15 H15 0.9300 . ?
C16 C17 1.381(4) . ?
C16 C21 1.384(4) . ?
C17 C18 1.381(4) . ?
C17 H17 0.9300 . ?
C18 C19 1.392(5) . ?
C18 H18 0.9300 . ?
C19 C20 1.378(5) . ?
C19 C22 1.445(4) . ?
C20 C21 1.383(4) . ?
C20 H20 0.9300 . ?
C21 H21 0.9300 . ?

loop_
_geom_hbond_atom_site_label_D
_geom_hbond_atom_site_label_H
_geom_hbond_atom_site_label_A
_geom_hbond_distance_DH
_geom_hbond_distance_HA
_geom_hbond_distance_DA
_geom_hbond_angle_DHA
_geom_hbond_site_symmetry_A
C4 H4C Cl1 0.96 2.67 3.342(3) 127.3 .
C17 H17 Cl1 0.93 2.73 3.467(3) 137.1 4_575

loop_
_geom_torsion_atom_site_label_1
_geom_torsion_atom_site_label_2
_geom_torsion_atom_site_label_3
_geom_torsion_atom_site_label_4
_geom_torsion
_geom_torsion_site_symmetry_1
_geom_torsion_site_symmetry_2
_geom_torsion_site_symmetry_3
_geom_torsion_site_symmetry_4
_geom_torsion_publ_flag
C12 Ru N1 C13 -87.7(2) . . . . ?
C11 Ru N1 C13 -119.1(2) . . . . ?
C8 Ru N1 C13 -24.2(3) . . . . ?
C9 Ru N1 C13 -28.9(5) . . . . ?
C7 Ru N1 C13 -49.7(2) . . . . ?
C10 Ru N1 C13 -131.6(2) . . . . ?
Cl1 Ru N1 C13 149.2(2) . . . . ?
Cl2 Ru N1 C13 60.9(2) . . . . ?
C12 Ru N1 C14 90.7(3) . . . . ?
C11 Ru N1 C14 59.3(3) . . . . ?
C8 Ru N1 C14 154.2(2) . . . . ?
C9 Ru N1 C14 149.5(3) . . . . ?
C7 Ru N1 C14 128.7(3) . . . . ?
C10 Ru N1 C14 46.8(3) . . . . ?
Cl1 Ru N1 C14 -32.4(2) . . . . ?
Cl2 Ru N1 C14 -120.7(2) . . . . ?
N1 Ru C7 C8 145.03(16) . . . . ?
C12 Ru C7 C8 -132.5(2) . . . . ?
C11 Ru C7 C8 -103.42(18) . . . . ?
C9 Ru C7 C8 -28.70(16) . . . . ?
C10 Ru C7 C8 -65.58(17) . . . . ?
Cl1 Ru C7 C8 -118.8(2) . . . . ?
Cl2 Ru C7 C8 58.03(16) . . . . ?
N1 Ru C7 C12 -82.47(16) . . . . ?
C11 Ru C7 C12 29.07(17) . . . . ?
C8 Ru C7 C12 132.5(2) . . . . ?
C9 Ru C7 C12 103.80(18) . . . . ?
C10 Ru C7 C12 66.92(17) . . . . ?
Cl1 Ru C7 C12 13.7(3) . . . . ?
Cl2 Ru C7 C12 -169.47(14) . . . . ?
N1 Ru C7 C1 31.7(3) . . . . ?
C12 Ru C7 C1 114.1(3) . . . . ?
C11 Ru C7 C1 143.2(3) . . . . ?
C8 Ru C7 C1 -113.4(3) . . . . ?
C9 Ru C7 C1 -142.1(3) . . . . ?
C10 Ru C7 C1 -178.9(3) . . . . ?
Cl1 Ru C7 C1 127.9(3) . . . . ?
Cl2 Ru C7 C1 -55.3(3) . . . . ?
C12 C7 C8 C9 0.7(4) . . . . ?
C1 C7 C8 C9 -178.8(3) . . . . ?
Ru C7 C8 C9 53.3(2) . . . . ?
C12 C7 C8 C2 -178.5(3) . . . . ?
C1 C7 C8 C2 2.0(4) . . . . ?
Ru C7 C8 C2 -125.9(2) . . . . ?
C12 C7 C8 Ru -52.5(2) . . . . ?
C1 C7 C8 Ru 128.0(3) . . . . ?
N1 Ru C8 C7 -44.38(19) . . . . ?
C12 Ru C8 C7 29.45(16) . . . . ?
C11 Ru C8 C7 66.58(17) . . . . ?
C9 Ru C8 C7 133.5(2) . . . . ?
C10 Ru C8 C7 104.10(18) . . . . ?
Cl1 Ru C8 C7 147.96(14) . . . . ?
Cl2 Ru C8 C7 -127.59(15) . . . . ?
N1 Ru C8 C9 -177.83(15) . . . . ?
C12 Ru C8 C9 -104.00(18) . . . . ?
C11 Ru C8 C9 -66.87(17) . . . . ?
C7 Ru C8 C9 -133.5(2) . . . . ?
C10 Ru C8 C9 -29.35(16) . . . . ?
Cl1 Ru C8 C9 14.5(2) . . . . ?
Cl2 Ru C8 C9 98.96(15) . . . . ?
N1 Ru C8 C2 67.9(3) . . . . ?
C12 Ru C8 C2 141.7(3) . . . . ?
C11 Ru C8 C2 178.8(3) . . . . ?
C9 Ru C8 C2 -114.3(3) . . . . ?
C7 Ru C8 C2 112.3(3) . . . . ?
C10 Ru C8 C2 -143.6(3) . . . . ?
Cl1 Ru C8 C2 -99.8(3) . . . . ?
Cl2 Ru C8 C2 -15.3(3) . . . . ?
C7 C8 C9 C10 0.9(4) . . . . ?
C2 C8 C9 C10 -179.9(3) . . . . ?
Ru C8 C9 C10 54.2(2) . . . . ?
C7 C8 C9 C3 -176.4(3) . . . . ?
C2 C8 C9 C3 2.8(4) . . . . ?
Ru C8 C9 C3 -123.0(3) . . . . ?
C7 C8 C9 Ru -53.4(2) . . . . ?
C2 C8 C9 Ru 125.8(3) . . . . ?
N1 Ru C9 C10 -125.5(3) . . . . ?
C12 Ru C9 C10 -65.62(17) . . . . ?
C11 Ru C9 C10 -28.63(16) . . . . ?
C8 Ru C9 C10 -131.7(2) . . . . ?
C7 Ru C9 C10 -103.22(18) . . . . ?
Cl1 Ru C9 C10 56.53(17) . . . . ?
Cl2 Ru C9 C10 146.07(15) . . . . ?
N1 Ru C9 C8 6.2(4) . . . . ?
C12 Ru C9 C8 66.09(17) . . . . ?
C11 Ru C9 C8 103.07(17) . . . . ?
C7 Ru C9 C8 28.49(15) . . . . ?
C10 Ru C9 C8 131.7(2) . . . . ?
Cl1 Ru C9 C8 -171.76(13) . . . . ?
Cl2 Ru C9 C8 -82.23(15) . . . . ?
N1 Ru C9 C3 119.7(4) . . . . ?
C12 Ru C9 C3 179.6(3) . . . . ?
C11 Ru C9 C3 -143.4(3) . . . . ?
C8 Ru C9 C3 113.5(3) . . . . ?
C7 Ru C9 C3 142.0(3) . . . . ?
C10 Ru C9 C3 -114.8(3) . . . . ?
Cl1 Ru C9 C3 -58.3(3) . . . . ?
Cl2 Ru C9 C3 31.3(3) . . . . ?
C8 C9 C10 C11 -2.1(4) . . . . ?
C3 C9 C10 C11 175.2(3) . . . . ?
Ru C9 C10 C11 51.9(2) . . . . ?
C8 C9 C10 C4 -179.6(3) . . . . ?
C3 C9 C10 C4 -2.4(4) . . . . ?
Ru C9 C10 C4 -125.7(3) . . . . ?
C8 C9 C10 Ru -53.9(2) . . . . ?
C3 C9 C10 Ru 123.3(3) . . . . ?
N1 Ru C10 C9 152.68(18) . . . . ?
C12 Ru C10 C9 104.61(18) . . . . ?
C11 Ru C10 C9 133.9(2) . . . . ?
C8 Ru C10 C9 29.76(16) . . . . ?
C7 Ru C10 C9 66.73(17) . . . . ?
Cl1 Ru C10 C9 -128.37(16) . . . . ?
Cl2 Ru C10 C9 -42.50(18) . . . . ?
N1 Ru C10 C11 18.8(3) . . . . ?
C12 Ru C10 C11 -29.30(16) . . . . ?
C8 Ru C10 C11 -104.15(17) . . . . ?
C9 Ru C10 C11 -133.9(2) . . . . ?
C7 Ru C10 C11 -67.18(17) . . . . ?
Cl1 Ru C10 C11 97.72(15) . . . . ?
Cl2 Ru C10 C11 -176.41(13) . . . . ?
N1 Ru C10 C4 -93.8(4) . . . . ?
C12 Ru C10 C4 -141.8(4) . . . . ?
C11 Ru C10 C4 -112.5(4) . . . . ?
C8 Ru C10 C4 143.3(4) . . . . ?
C9 Ru C10 C4 113.6(4) . . . . ?
C7 Ru C10 C4 -179.7(3) . . . . ?
Cl1 Ru C10 C4 -14.8(3) . . . . ?
Cl2 Ru C10 C4 71.1(3) . . . . ?
C9 C10 C11 C12 1.7(4) . . . . ?
C4 C10 C11 C12 179.2(3) . . . . ?
Ru C10 C11 C12 54.0(2) . . . . ?
C9 C10 C11 C5 -176.5(3) . . . . ?
C4 C10 C11 C5 1.1(4) . . . . ?
Ru C10 C11 C5 -124.2(3) . . . . ?
C9 C10 C11 Ru -52.3(2) . . . . ?
C4 C10 C11 Ru 125.3(2) . . . . ?
N1 Ru C11 C12 58.15(18) . . . . ?
C8 Ru C11 C12 -66.56(17) . . . . ?
C9 Ru C11 C12 -103.97(18) . . . . ?
C7 Ru C11 C12 -29.50(16) . . . . ?
C10 Ru C11 C12 -132.0(2) . . . . ?
Cl1 Ru C11 C12 145.55(16) . . . . ?
Cl2 Ru C11 C12 -122.0(3) . . . . ?
N1 Ru C11 C10 -169.84(15) . . . . ?
C12 Ru C11 C10 132.0(2) . . . . ?
C8 Ru C11 C10 65.45(16) . . . . ?
C9 Ru C11 C10 28.04(16) . . . . ?
C7 Ru C11 C10 102.51(17) . . . . ?
Cl1 Ru C11 C10 -82.44(15) . . . . ?
Cl2 Ru C11 C10 10.0(4) . . . . ?
N1 Ru C11 C5 -56.7(3) . . . . ?
C12 Ru C11 C5 -114.8(4) . . . . ?
C8 Ru C11 C5 178.6(3) . . . . ?
C9 Ru C11 C5 141.2(3) . . . . ?
C7 Ru C11 C5 -144.3(3) . . . . ?
C10 Ru C11 C5 113.1(4) . . . . ?
Cl1 Ru C11 C5 30.7(3) . . . . ?
Cl2 Ru C11 C5 123.1(3) . . . . ?
C10 C11 C12 C7 0.0(4) . . . . ?
C5 C11 C12 C7 178.1(3) . . . . ?
Ru C11 C12 C7 54.2(2) . . . . ?
C10 C11 C12 C6 -179.4(3) . . . . ?
C5 C11 C12 C6 -1.3(4) . . . . ?
Ru C11 C12 C6 -125.2(3) . . . . ?
C10 C11 C12 Ru -54.2(2) . . . . ?
C5 C11 C12 Ru 123.9(3) . . . . ?
C8 C7 C12 C11 -1.1(4) . . . . ?
C1 C7 C12 C11 178.3(3) . . . . ?
Ru C7 C12 C11 -54.1(2) . . . . ?
C8 C7 C12 C6 178.2(3) . . . . ?
C1 C7 C12 C6 -2.3(4) . . . . ?
Ru C7 C12 C6 125.3(3) . . . . ?
C8 C7 C12 Ru 52.9(2) . . . . ?
C1 C7 C12 Ru -127.6(3) . . . . ?
N1 Ru C12 C11 -128.12(17) . . . . ?
C8 Ru C12 C11 103.42(19) . . . . ?
C9 Ru C12 C11 66.22(17) . . . . ?
C7 Ru C12 C11 132.4(2) . . . . ?
C10 Ru C12 C11 29.68(17) . . . . ?
Cl1 Ru C12 C11 -42.35(19) . . . . ?
Cl2 Ru C12 C11 151.33(15) . . . . ?
N1 Ru C12 C7 99.50(16) . . . . ?
C11 Ru C12 C7 -132.4(2) . . . . ?
C8 Ru C12 C7 -28.97(15) . . . . ?
C9 Ru C12 C7 -66.16(16) . . . . ?
C10 Ru C12 C7 -102.70(18) . . . . ?
Cl1 Ru C12 C7 -174.73(12) . . . . ?
Cl2 Ru C12 C7 19.0(2) . . . . ?
N1 Ru C12 C6 -13.3(3) . . . . ?
C11 Ru C12 C6 114.8(4) . . . . ?
C8 Ru C12 C6 -141.8(3) . . . . ?
C9 Ru C12 C6 -179.0(3) . . . . ?
C7 Ru C12 C6 -112.8(4) . . . . ?
C10 Ru C12 C6 144.5(3) . . . . ?
Cl1 Ru C12 C6 72.5(3) . . . . ?
Cl2 Ru C12 C6 -93.8(3) . . . . ?
C14 N1 C13 N2 -0.1(3) . . . . ?
Ru N1 C13 N2 178.58(17) . . . . ?
C15 N2 C13 N1 0.7(3) . . . . ?
C16 N2 C13 N1 178.9(3) . . . . ?
C13 N1 C14 C15 -0.5(4) . . . . ?
Ru N1 C14 C15 -179.2(2) . . . . ?
N1 C14 C15 N2 0.9(4) . . . . ?
C13 N2 C15 C14 -0.9(4) . . . . ?
C16 N2 C15 C14 -179.2(3) . . . . ?
C13 N2 C16 C17 42.4(4) . . . . ?
C15 N2 C16 C17 -139.7(3) . . . . ?
C13 N2 C16 C21 -137.1(3) . . . . ?
C15 N2 C16 C21 40.9(4) . . . . ?
C21 C16 C17 C18 -0.3(5) . . . . ?
N2 C16 C17 C18 -179.7(3) . . . . ?
C16 C17 C18 C19 1.1(5) . . . . ?
C17 C18 C19 C20 -1.4(5) . . . . ?
C17 C18 C19 C22 176.7(3) . . . . ?
C18 C19 C20 C21 0.8(5) . . . . ?
C22 C19 C20 C21 -177.3(3) . . . . ?
C19 C20 C21 C16 0.1(5) . . . . ?
C17 C16 C21 C20 -0.3(5) . . . . ?
N2 C16 C21 C20 179.1(3) . . . . ?
C20 C19 C22 N3 0(13) . . . . ?
C18 C19 C22 N3 -178(100) . . . . ?
